data_2206384
loop_
_publ_author_name
'Bin Zhong'
'Zheng-Ming Li'
'Hai-Bin Song'

_publ_section_title 3-(2-Chlorophenyl)-<i>N</i>-(2-cyano-4-methyl-2-pentyl)-5-methylisoxazole-4-carboxamide
_journal_coeditor_code CI6609
_journal_issue 8
_journal_name_full 'Acta Crystallographica Section E'
_journal_page_first o2621
_journal_page_last o2622
_journal_paper_doi 10.1107/S1600536805022373
_journal_volume 61
_journal_year 2005
_chemical_formula_iupac 'C18 H20 Cl N3 O2'
_chemical_formula_moiety 'C18 H20 Cl N3 O2'
_chemical_formula_sum 'C18 H20 Cl N3 O2'
_chemical_formula_weight 345.82
_chemical_name_systematic
;
3-(2-chlorophenyl)-N-(2-cyano-4-methyl-2-pentanyl)-5-methylisoxazole-
4-carboxamide
;
_space_group_IT_number 14
_symmetry_cell_setting monoclinic
_symmetry_space_group_name_Hall '-P 2yn'
_symmetry_space_group_name_H-M 'P 1 21/n 1'
_atom_sites_solution_hydrogens geom
_atom_sites_solution_primary direct
_atom_sites_solution_secondary difmap
_cell_angle_alpha 90.00
_cell_angle_beta 104.861(3)
_cell_angle_gamma 90.00
_cell_formula_units_Z 4
_cell_length_a 12.340(2)
_cell_length_b 8.7775(14)
_cell_length_c 17.678(3)
_cell_measurement_reflns_used 2447
_cell_measurement_temperature 294(2)
_cell_measurement_theta_max 22.72
_cell_measurement_theta_min 2.61
_cell_volume 1850.7(5)
_computing_cell_refinement 'SAINT (Bruker, 1999)'
_computing_data_collection 'SMART (Bruker, 1998)'
_computing_data_reduction SAINT
_computing_molecular_graphics 'SHELXTL (Bruker, 1999)'
_computing_publication_material SHELXTL
_computing_structure_refinement 'SHELXL97 (Sheldrick, 1997)'
_computing_structure_solution 'SHELXS97 (Sheldrick, 1997)'
_diffrn_ambient_temperature 294(2)
_diffrn_measured_fraction_theta_full 0.995
_diffrn_measured_fraction_theta_max 0.995
_diffrn_measurement_device_type 'Bruker SMART CCD area-detector'
_diffrn_measurement_method '\f and \w'
_diffrn_radiation_monochromator graphite
_diffrn_radiation_source 'fine-focus sealed tube'
_diffrn_radiation_type MoK\a
_diffrn_radiation_wavelength 0.71073
_diffrn_reflns_av_R_equivalents 0.0315
_diffrn_reflns_av_sigmaI/netI 0.0412
_diffrn_reflns_limit_h_max 15
_diffrn_reflns_limit_h_min -15
_diffrn_reflns_limit_k_max 10
_diffrn_reflns_limit_k_min -8
_diffrn_reflns_limit_l_max 22
_diffrn_reflns_limit_l_min -19
_diffrn_reflns_number 10142
_diffrn_reflns_theta_full 26.45
_diffrn_reflns_theta_max 26.45
_diffrn_reflns_theta_min 1.81
_diffrn_standards_decay_% 0
_diffrn_standards_number 0
_exptl_absorpt_coefficient_mu 0.221
_exptl_absorpt_correction_T_max 0.957
_exptl_absorpt_correction_T_min 0.943
_exptl_absorpt_correction_type multi-scan
_exptl_absorpt_process_details '(SADABS; Sheldrick, 1996)'
_exptl_crystal_colour colorless
_exptl_crystal_density_diffrn 1.241
_exptl_crystal_density_method 'not measured'
_exptl_crystal_description Prism
_exptl_crystal_F_000 728
_exptl_crystal_size_max 0.26
_exptl_crystal_size_mid 0.22
_exptl_crystal_size_min 0.20
_refine_diff_density_max 0.250
_refine_diff_density_min -0.202
_refine_ls_extinction_method none
_refine_ls_goodness_of_fit_ref 0.935
_refine_ls_hydrogen_treatment constr
_refine_ls_matrix_type full
_refine_ls_number_parameters 221
_refine_ls_number_reflns 3784
_refine_ls_number_restraints 0
_refine_ls_restrained_S_all 0.935
_refine_ls_R_factor_all 0.0987
_refine_ls_R_factor_gt 0.0451
_refine_ls_shift/su_max 0.014
_refine_ls_shift/su_mean 0.000
_refine_ls_structure_factor_coef Fsqd
_refine_ls_weighting_details 'calc w = 1/[\s^2^(Fo^2^)+(0.07P)^2^+0.7394P] where P = (Fo^2^+2Fc^2^)/3'
_refine_ls_weighting_scheme calc
_refine_ls_wR_factor_gt 0.1149
_refine_ls_wR_factor_ref 0.1496
_reflns_number_gt 2123
_reflns_number_total 3784
_reflns_threshold_expression I>2\s(I)
_cod_data_source_file ci6609.cif
_cod_data_source_block I
_cod_depositor_comments
;
The following automatic conversions were performed:
'_symmetry_cell_setting' value 'Monoclinic' changed to 'monoclinic'
according to '/home/saulius/struct/CIF-dictionaries/cif_core.dic'
dictionary named 'cif_core.dic' version 2.4.1 from 2010-06-29.

Automatic conversion script
Id: cif_fix_enum 1527 2010-12-29 10:47:43Z saulius 

The following automatic conversions were performed:

'_symmetry_cell_setting' value 'Monoclinic' changed to 'monoclinic'
according to /home/saulius/struct/CIF-dictionaries/cif_core.dic
dictionary named 'cif_core.dic' version 2.4.1 from 2010-06-29.

Automatic conversion script
Id: cif_fix_values 1715 2011-07-08 13:25:40Z adriana 
;
_cod_original_sg_symbol_H-M 'P 21/n'
_cod_database_code 2206384
_cod_database_fobs_code 2206384

loop_
_symmetry_equiv_pos_as_xyz
'x, y, z'
'-x+1/2, y+1/2, -z+1/2'
'-x, -y, -z'
'x-1/2, -y-1/2, z-1/2'

loop_
_atom_site_label
_atom_site_fract_x
_atom_site_fract_y
_atom_site_fract_z
_atom_site_U_iso_or_equiv
_atom_site_adp_type
_atom_site_calc_flag
_atom_site_refinement_flags
_atom_site_occupancy
_atom_site_type_symbol
Cl1 -0.00076(8) 0.36867(10) 0.23130(5) 0.0953(3) Uani d . 1 Cl
O1 0.28714(15) 0.5070(2) 0.12428(11) 0.0758(6) Uani d . 1 O
O2 -0.03661(14) 0.7057(2) 0.06341(9) 0.0676(5) Uani d . 1 O
N1 0.29031(18) 0.4831(3) 0.20351(13) 0.0698(7) Uani d . 1 N
N2 0.01320(14) 0.7847(2) 0.18901(10) 0.0425(4) Uani d . 1 N
H2 0.0610 0.7746 0.2336 0.051 Uiso calc R 1 H
N3 -0.2754(2) 0.7573(4) 0.12250(15) 0.0906(9) Uani d . 1 N
C1 0.20049(19) 0.5504(3) 0.21415(13) 0.0494(6) Uani d . 1 C
C2 0.1804(2) 0.5428(3) 0.29285(13) 0.0504(6) Uani d . 1 C
C3 0.2521(2) 0.6176(3) 0.35587(15) 0.0674(7) Uani d . 1 C
H3 0.3121 0.6736 0.3477 0.081 Uiso calc R 1 H
C4 0.2355(3) 0.6099(4) 0.42985(17) 0.0856(10) Uani d . 1 C
H4 0.2831 0.6624 0.4709 0.103 Uiso calc R 1 H
C5 0.1495(3) 0.5255(4) 0.44304(17) 0.0878(10) Uani d . 1 C
H5 0.1394 0.5195 0.4933 0.105 Uiso calc R 1 H
C6 0.0775(3) 0.4490(4) 0.38272(18) 0.0793(9) Uani d . 1 C
H6 0.0193 0.3908 0.3920 0.095 Uiso calc R 1 H
C7 0.0926(2) 0.4598(3) 0.30800(15) 0.0603(7) Uani d . 1 C
C8 0.13617(18) 0.6186(3) 0.14382(12) 0.0458(5) Uani d . 1 C
C9 0.1945(2) 0.5864(3) 0.08998(14) 0.0582(7) Uani d . 1 C
C10 0.1772(3) 0.6206(4) 0.00539(15) 0.0794(9) Uani d . 1 C
H10A 0.2412 0.6745 -0.0024 0.119 Uiso calc R 1 H
H10B 0.1113 0.6823 -0.0123 0.119 Uiso calc R 1 H
H10C 0.1679 0.5271 -0.0237 0.119 Uiso calc R 1 H
C11 0.03024(19) 0.7060(3) 0.12758(13) 0.0457(5) Uani d . 1 C
C12 -0.08239(17) 0.8864(2) 0.18369(12) 0.0435(5) Uani d . 1 C
C13 -0.0772(2) 1.0227(3) 0.12973(15) 0.0585(7) Uani d . 1 C
H13A -0.0094 1.0790 0.1505 0.088 Uiso calc R 1 H
H13B -0.1407 1.0878 0.1267 0.088 Uiso calc R 1 H
H13C -0.0783 0.9862 0.0784 0.088 Uiso calc R 1 H
C14 -0.1890(2) 0.8053(3) 0.14914(14) 0.0555(6) Uani d . 1 C
C15 -0.07974(19) 0.9431(3) 0.26662(13) 0.0495(6) Uani d . 1 C
H15A -0.0195 1.0169 0.2815 0.059 Uiso calc R 1 H
H15B -0.1492 0.9973 0.2635 0.059 Uiso calc R 1 H
C16 -0.0647(2) 0.8278(3) 0.33276(14) 0.0558(6) Uani d . 1 C
H16A 0.0037 0.7702 0.3339 0.067 Uiso calc R 1 H
C17 -0.0456(3) 0.9103(4) 0.41058(16) 0.0881(10) Uani d . 1 C
H17A -0.1128 0.9629 0.4129 0.132 Uiso calc R 1 H
H17B 0.0143 0.9825 0.4155 0.132 Uiso calc R 1 H
H17C -0.0261 0.8378 0.4525 0.132 Uiso calc R 1 H
C18 -0.1584(3) 0.7141(4) 0.3231(2) 0.1014(12) Uani d . 1 C
H18A -0.2282 0.7670 0.3170 0.152 Uiso calc R 1 H
H18B -0.1452 0.6499 0.3685 0.152 Uiso calc R 1 H
H18C -0.1617 0.6527 0.2776 0.152 Uiso calc R 1 H

loop_
_atom_site_aniso_label
_atom_site_aniso_U_11
_atom_site_aniso_U_22
_atom_site_aniso_U_33
_atom_site_aniso_U_12
_atom_site_aniso_U_13
_atom_site_aniso_U_23
Cl1 0.1102(7) 0.0844(6) 0.0934(6) -0.0430(5) 0.0300(5) -0.0258(5)
O1 0.0678(13) 0.0958(15) 0.0709(13) 0.0277(11) 0.0308(10) 0.0000(11)
O2 0.0683(11) 0.0808(13) 0.0434(10) 0.0174(10) -0.0043(8) -0.0131(9)
N1 0.0629(14) 0.0869(17) 0.0598(14) 0.0279(12) 0.0162(11) 0.0027(12)
N2 0.0416(10) 0.0488(11) 0.0338(9) 0.0074(8) 0.0037(7) -0.0035(8)
N3 0.0601(15) 0.120(2) 0.0819(18) -0.0259(15) 0.0009(13) -0.0015(16)
C1 0.0473(13) 0.0478(14) 0.0517(14) 0.0062(11) 0.0104(11) -0.0026(11)
C2 0.0531(14) 0.0477(14) 0.0472(13) 0.0120(11) 0.0070(11) 0.0044(11)
C3 0.0607(16) 0.0793(19) 0.0544(16) 0.0060(14) 0.0005(13) 0.0027(14)
C4 0.091(2) 0.108(3) 0.0464(17) 0.006(2) -0.0034(15) 0.0005(17)
C5 0.112(3) 0.103(3) 0.0454(17) 0.017(2) 0.0153(17) 0.0170(17)
C6 0.102(2) 0.071(2) 0.071(2) 0.0041(17) 0.0330(18) 0.0176(16)
C7 0.0778(18) 0.0458(14) 0.0553(15) 0.0032(13) 0.0131(13) 0.0019(12)
C8 0.0484(13) 0.0488(13) 0.0408(12) 0.0047(11) 0.0124(10) -0.0036(10)
C9 0.0618(16) 0.0599(16) 0.0557(15) 0.0073(13) 0.0200(13) -0.0029(12)
C10 0.097(2) 0.093(2) 0.0571(17) 0.0096(18) 0.0366(16) -0.0006(16)
C11 0.0478(13) 0.0469(13) 0.0403(13) 0.0035(10) 0.0073(10) -0.0024(10)
C12 0.0372(12) 0.0440(13) 0.0466(13) 0.0029(10) 0.0056(10) -0.0030(10)
C13 0.0618(16) 0.0528(15) 0.0605(15) 0.0064(12) 0.0150(12) 0.0016(12)
C14 0.0469(15) 0.0628(16) 0.0521(14) -0.0013(12) 0.0039(11) 0.0012(12)
C15 0.0458(13) 0.0502(14) 0.0535(14) 0.0026(11) 0.0145(11) -0.0077(11)
C16 0.0565(15) 0.0657(16) 0.0493(14) 0.0044(12) 0.0213(11) -0.0023(12)
C17 0.103(2) 0.110(3) 0.0576(17) -0.001(2) 0.0327(16) -0.0104(17)
C18 0.098(3) 0.119(3) 0.084(2) -0.036(2) 0.0173(19) 0.023(2)

loop_
_atom_type_symbol
_atom_type_description
_atom_type_scat_dispersion_real
_atom_type_scat_dispersion_imag
_atom_type_scat_source
C C 0.0033 0.0016 'International Tables Vol C Tables 4.2.6.8 and 6.1.1.4'
H H 0.0000 0.0000 'International Tables Vol C Tables 4.2.6.8 and 6.1.1.4'
N N 0.0061 0.0033 'International Tables Vol C Tables 4.2.6.8 and 6.1.1.4'
O O 0.0106 0.0060 'International Tables Vol C Tables 4.2.6.8 and 6.1.1.4'
Cl Cl 0.1484 0.1585 'International Tables Vol C Tables 4.2.6.8 and 6.1.1.4'

loop_
_geom_angle_atom_site_label_1
_geom_angle_atom_site_label_2
_geom_angle_atom_site_label_3
_geom_angle
_geom_angle_publ_flag
C9 O1 N1 109.26(18) ?
C1 N1 O1 105.47(19) ?
C11 N2 C12 123.41(17) ?
C11 N2 H2 118.3 ?
C12 N2 H2 118.3 ?
N1 C1 C8 111.5(2) ?
N1 C1 C2 117.9(2) ?
C8 C1 C2 130.6(2) ?
C7 C2 C3 117.3(2) ?
C7 C2 C1 122.3(2) ?
C3 C2 C1 120.4(2) ?
C4 C3 C2 121.1(3) ?
C4 C3 H3 119.4 ?
C2 C3 H3 119.4 ?
C5 C4 C3 120.1(3) ?
C5 C4 H4 119.9 ?
C3 C4 H4 119.9 ?
C4 C5 C6 120.6(3) ?
C4 C5 H5 119.7 ?
C6 C5 H5 119.7 ?
C5 C6 C7 119.2(3) ?
C5 C6 H6 120.4 ?
C7 C6 H6 120.4 ?
C6 C7 C2 121.5(3) ?
C6 C7 Cl1 119.4(2) ?
C2 C7 Cl1 119.1(2) ?
C9 C8 C1 104.3(2) ?
C9 C8 C11 124.8(2) ?
C1 C8 C11 130.9(2) ?
O1 C9 C8 109.5(2) ?
O1 C9 C10 116.4(2) ?
C8 C9 C10 134.1(2) ?
C9 C10 H10A 109.5 ?
C9 C10 H10B 109.5 ?
H10A C10 H10B 109.5 ?
C9 C10 H10C 109.5 ?
H10A C10 H10C 109.5 ?
H10B C10 H10C 109.5 ?
O2 C11 N2 122.8(2) ?
O2 C11 C8 122.2(2) y
N2 C11 C8 114.98(18) y
N2 C12 C14 110.41(18) ?
N2 C12 C15 108.42(17) ?
C14 C12 C15 110.33(19) ?
N2 C12 C13 110.64(18) ?
C14 C12 C13 106.93(18) ?
C15 C12 C13 110.13(19) ?
C12 C13 H13A 109.5 ?
C12 C13 H13B 109.5 ?
H13A C13 H13B 109.5 ?
C12 C13 H13C 109.5 ?
H13A C13 H13C 109.5 ?
H13B C13 H13C 109.5 ?
N3 C14 C12 173.0(3) ?
C16 C15 C12 119.0(2) ?
C16 C15 H15A 107.6 ?
C12 C15 H15A 107.6 ?
C16 C15 H15B 107.6 ?
C12 C15 H15B 107.6 ?
H15A C15 H15B 107.0 ?
C18 C16 C17 110.9(2) ?
C18 C16 C15 114.6(2) ?
C17 C16 C15 109.8(2) ?
C18 C16 H16A 107.1 ?
C17 C16 H16A 107.1 ?
C15 C16 H16A 107.1 ?
C16 C17 H17A 109.5 ?
C16 C17 H17B 109.5 ?
H17A C17 H17B 109.5 ?
C16 C17 H17C 109.5 ?
H17A C17 H17C 109.5 ?
H17B C17 H17C 109.5 ?
C16 C18 H18A 109.5 ?
C16 C18 H18B 109.5 ?
H18A C18 H18B 109.5 ?
C16 C18 H18C 109.5 ?
H18A C18 H18C 109.5 ?
H18B C18 H18C 109.5 ?

loop_
_geom_bond_atom_site_label_1
_geom_bond_atom_site_label_2
_geom_bond_distance
_geom_bond_publ_flag
Cl1 C7 1.733(3) ?
O1 C9 1.344(3) yes
O1 N1 1.407(3) yes
O2 C11 1.220(2) yes
N1 C1 1.311(3) y
N2 C11 1.348(3) y
N2 C12 1.463(3) y
N2 H2 0.86 ?
N3 C14 1.131(3) ?
C1 C8 1.424(3) ?
C1 C2 1.476(3) ?
C2 C7 1.388(4) ?
C2 C3 1.396(3) ?
C3 C4 1.376(4) ?
C3 H3 0.93 ?
C4 C5 1.362(5) ?
C4 H4 0.93 ?
C5 C6 1.375(4) ?
C5 H5 0.93 ?
C6 C7 1.384(4) ?
C6 H6 0.93 ?
C8 C9 1.362(3) ?
C8 C11 1.479(3) ?
C9 C10 1.486(4) ?
C10 H10A 0.96 ?
C10 H10B 0.96 ?
C10 H10C 0.96 ?
C12 C14 1.483(3) ?
C12 C15 1.541(3) ?
C12 C13 1.542(3) ?
C13 H13A 0.96 ?
C13 H13B 0.96 ?
C13 H13C 0.96 ?
C15 C16 1.521(3) ?
C15 H15A 0.97 ?
C15 H15B 0.97 ?
C16 C18 1.504(4) ?
C16 C17 1.519(4) ?
C16 H16A 0.98 ?
C17 H17A 0.96 ?
C17 H17B 0.96 ?
C17 H17C 0.96 ?
C18 H18A 0.96 ?
C18 H18B 0.96 ?
C18 H18C 0.96 ?

loop_
_geom_hbond_atom_site_label_D
_geom_hbond_atom_site_label_H
_geom_hbond_atom_site_label_A
_geom_hbond_site_symmetry_A
_geom_hbond_distance_DH
_geom_hbond_distance_HA
_geom_hbond_distance_DA
_geom_hbond_angle_DHA
N2 H2 N1 2 0.86 2.63 3.187(3) 124
C10 H10B O2 . 0.96 2.53 3.156(4) 123
C10 H10C O2 3_565 0.96 2.59 3.407(4) 143
C13 H13C O2 . 0.96 2.54 3.110(3) 118
C16 H16A N2 . 0.98 2.60 2.963(3) 102

loop_
_geom_torsion_atom_site_label_1
_geom_torsion_atom_site_label_2
_geom_torsion_atom_site_label_3
_geom_torsion_atom_site_label_4
_geom_torsion
_geom_torsion_publ_flag
C9 O1 N1 C1 -0.8(3) ?
O1 N1 C1 C8 0.4(3) ?
O1 N1 C1 C2 179.4(2) ?
N1 C1 C2 C7 -111.4(3) ?
C8 C1 C2 C7 67.4(4) y
N1 C1 C2 C3 67.2(3) y
C8 C1 C2 C3 -114.1(3) ?
C7 C2 C3 C4 -0.5(4) ?
C1 C2 C3 C4 -179.1(2) ?
C2 C3 C4 C5 1.5(5) ?
C3 C4 C5 C6 -1.0(5) ?
C4 C5 C6 C7 -0.6(5) ?
C5 C6 C7 C2 1.6(4) ?
C5 C6 C7 Cl1 -177.9(2) ?
C3 C2 C7 C6 -1.1(4) ?
C1 C2 C7 C6 177.5(2) ?
C3 C2 C7 Cl1 178.45(19) ?
C1 C2 C7 Cl1 -3.0(3) ?
N1 C1 C8 C9 0.2(3) ?
C2 C1 C8 C9 -178.7(2) ?
N1 C1 C8 C11 -179.7(2) ?
C2 C1 C8 C11 1.4(4) ?
N1 O1 C9 C8 0.9(3) ?
N1 O1 C9 C10 -179.4(2) ?
C1 C8 C9 O1 -0.6(3) ?
C11 C8 C9 O1 179.3(2) ?
C1 C8 C9 C10 179.7(3) ?
C11 C8 C9 C10 -0.4(5) ?
C12 N2 C11 O2 -4.8(4) y
C12 N2 C11 C8 175.65(19) ?
C9 C8 C11 O2 29.9(4) y
C1 C8 C11 O2 -150.2(3) ?
C9 C8 C11 N2 -150.5(2) ?
C1 C8 C11 N2 29.4(4) y
C11 N2 C12 C14 53.5(3) ?
C11 N2 C12 C15 174.5(2) y
C11 N2 C12 C13 -64.6(3) ?
N2 C12 C15 C16 -48.9(3) ?
C14 C12 C15 C16 72.2(3) ?
C13 C12 C15 C16 -170.0(2) ?
C12 C15 C16 C18 -63.7(3) ?
C12 C15 C16 C17 170.8(2) y
